data_4083841
loop_
_publ_author_name
'Teng, Qiaoqiao'
'Upmann, Daniel'
'Ng Wijaya, Sheena Ai Zi'
'Huynh, Han Vinh'

_publ_section_title
;
 Bis(functionalized NHC) Palladium(II) Complexes via a Postmodification
 Approach
;
_journal_name_full Organometallics
_journal_page_first 140630123629004
_journal_paper_doi 10.1021/om500274c
_journal_year 2014
_chemical_formula_sum 'C50 H50 N4 Pd S4'
_chemical_formula_weight 941.58
_chemical_name_systematic
; 
 ? 
;
_space_group_crystal_system triclinic
_space_group_IT_number 2
_space_group_name_Hall '-P 1'
_space_group_name_H-M_alt 'P -1'
_symmetry_space_group_name_Hall '-P 1'
_symmetry_space_group_name_H-M 'P -1'
_atom_sites_solution_hydrogens geom
_audit_creation_method SHELXL-2013
_cell_angle_alpha 73.186(6)
_cell_angle_beta 75.788(6)
_cell_angle_gamma 69.685(6)
_cell_formula_units_Z 1
_cell_length_a 9.0012(18)
_cell_length_b 11.220(2)
_cell_length_c 12.316(2)
_cell_measurement_reflns_used 9226
_cell_measurement_temperature 100(2)
_cell_measurement_theta_max 28.38
_cell_measurement_theta_min 2.33
_cell_volume 1101.9(3)
_computing_cell_refinement 'Bruker SAINT'
_computing_data_collection 'Bruker APEX2'
_computing_data_reduction 'Bruker SAINT'
_computing_molecular_graphics 'Bruker SHELXTL'
_computing_publication_material 'Bruker SHELXTL'
_computing_structure_refinement 'SHELXL-2013 (Sheldrick, 2013)'
_computing_structure_solution 'SHELXS-97 (Sheldrick 2008)'
_diffrn_ambient_temperature 100(2)
_diffrn_measured_fraction_theta_full 0.999
_diffrn_measured_fraction_theta_max 0.999
_diffrn_measurement_device_type 'Bruker D8 Venture'
_diffrn_measurement_method '\f and \w scans'
_diffrn_radiation_type MoK\a
_diffrn_radiation_wavelength 0.71073
_diffrn_reflns_av_R_equivalents 0.0325
_diffrn_reflns_av_unetI/netI 0.0168
_diffrn_reflns_Laue_measured_fraction_full 0.999
_diffrn_reflns_Laue_measured_fraction_max 0.999
_diffrn_reflns_limit_h_max 11
_diffrn_reflns_limit_h_min -11
_diffrn_reflns_limit_k_max 14
_diffrn_reflns_limit_k_min -14
_diffrn_reflns_limit_l_max 15
_diffrn_reflns_limit_l_min -15
_diffrn_reflns_number 39984
_diffrn_reflns_point_group_measured_fraction_full 0.999
_diffrn_reflns_point_group_measured_fraction_max 0.999
_diffrn_reflns_theta_full 25.242
_diffrn_reflns_theta_max 27.500
_diffrn_reflns_theta_min 2.334
_exptl_absorpt_coefficient_mu 0.651
_exptl_absorpt_correction_T_max 0.7457
_exptl_absorpt_correction_T_min 0.7005
_exptl_absorpt_correction_type multi-scan
_exptl_absorpt_process_details 'Sadabs, (Sheldrick 2008)'
_exptl_crystal_colour Yellow
_exptl_crystal_density_diffrn 1.419
_exptl_crystal_density_meas ?
_exptl_crystal_density_method 'Not Measured'
_exptl_crystal_description Plate
_exptl_crystal_F_000 488
_exptl_crystal_size_max 0.360
_exptl_crystal_size_mid 0.140
_exptl_crystal_size_min 0.120
_refine_diff_density_max 1.355
_refine_diff_density_min -0.287
_refine_diff_density_rms 0.061
_refine_ls_extinction_method none
_refine_ls_goodness_of_fit_ref 1.044
_refine_ls_hydrogen_treatment constr
_refine_ls_matrix_type full
_refine_ls_number_parameters 268
_refine_ls_number_reflns 5053
_refine_ls_number_restraints 0
_refine_ls_restrained_S_all 1.044
_refine_ls_R_factor_all 0.0252
_refine_ls_R_factor_gt 0.0231
_refine_ls_shift/su_max 0.000
_refine_ls_shift/su_mean 0.000
_refine_ls_structure_factor_coef Fsqd
_refine_ls_weighting_details 'w=1/[\s^2^(Fo^2^)+(0.0245P)^2^+0.9290P] where P=(Fo^2^+2Fc^2^)/3'
_refine_ls_weighting_scheme calc
_refine_ls_wR_factor_gt 0.0564
_refine_ls_wR_factor_ref 0.0572
_reflns_Friedel_coverage 0.000
_reflns_number_gt 4766
_reflns_number_total 5053
_reflns_threshold_expression 'I > 2\s(I)'
_cod_data_source_file om500274c_si_002.cif
_cod_data_source_block D561
_cod_depositor_comments
;
The following automatic conversions were performed:

'_exptl_absorpt_correction_type' value 'Multi-scan' changed to
'multi-scan' according to
/usr/data/users/saulius/crontab/automatic-downloads/rss-feeds/ACS/lib/dictionaries/cif_core.dic
dictionary named 'cif_core.dic' version 2.4.2 from 2011-04-26.

Automatic conversion script
Id: cif_fix_values 2281 2013-09-26 08:29:07Z andrius 

The following automatic conversions were performed:

'_exptl_crystal_density_meas' value 'Not Measured' was changed to '?'
- the value is perceived as not measured.

Automatic conversion script
Id: cif_fix_values 3008 2015-01-20 13:52:24Z robertas 
;
_cod_original_cell_volume 1101.9(4)
_cod_database_code 4083841
_shelx_space_group_comment
; 
The symmetry employed for this shelxl refinement is uniquely defined 
by the following loop, which should always be used as a source of 
symmetry information in preference to the above space-group names. 
They are only intended as comments. 
;
_shelx_estimated_absorpt_t_min 0.799
_shelx_estimated_absorpt_t_max 0.926
_shelxl_version_number 2013-3

loop_
_space_group_symop_operation_xyz
'x, y, z'
'-x, -y, -z'

loop_
_atom_site_label
_atom_site_type_symbol
_atom_site_fract_x
_atom_site_fract_y
_atom_site_fract_z
_atom_site_U_iso_or_equiv
_atom_site_adp_type
_atom_site_occupancy
_atom_site_site_symmetry_order
_atom_site_calc_flag
_atom_site_refinement_flags_posn
_atom_site_refinement_flags_adp
_atom_site_refinement_flags_occupancy
Pd1 Pd 0.5000 0.0000 0.0000 0.01100(5) Uani 1 2 d S . P
S1 S 0.95894(5) -0.10764(4) -0.20635(3) 0.01850(8) Uani 1 1 d . . .
S2 S 0.66522(5) -0.10865(3) 0.13975(3) 0.01731(8) Uani 1 1 d . . .
N1 N 0.50867(15) 0.22327(12) 0.09412(11) 0.0135(2) Uani 1 1 d . . .
N2 N 0.64102(15) 0.22747(12) -0.07630(11) 0.0147(2) Uani 1 1 d . . .
C1 C 0.55092(17) 0.16070(13) 0.00647(12) 0.0128(3) Uani 1 1 d . . .
C2 C 0.57023(19) 0.32776(15) 0.06515(14) 0.0188(3) Uani 1 1 d . . .
H2 H 0.5567 0.3861 0.1119 0.023 Uiso 1 1 calc R U .
C3 C 0.6528(2) 0.33042(15) -0.04207(14) 0.0208(3) Uani 1 1 d . . .
H3 H 0.7086 0.3914 -0.0859 0.025 Uiso 1 1 calc R U .
C4 C 0.41877(18) 0.18112(14) 0.20860(13) 0.0156(3) Uani 1 1 d . . .
H4A H 0.4949 0.1159 0.2584 0.019 Uiso 1 1 calc R U .
H4B H 0.3433 0.1389 0.2005 0.019 Uiso 1 1 calc R U .
C5 C 0.32581(18) 0.29447(14) 0.26500(12) 0.0155(3) Uani 1 1 d . . .
C6 C 0.3855(2) 0.31591(16) 0.34938(14) 0.0233(3) Uani 1 1 d . . .
H6 H 0.4852 0.2596 0.3710 0.028 Uiso 1 1 calc R U .
C7 C 0.2997(2) 0.41956(18) 0.40234(15) 0.0288(4) Uani 1 1 d . . .
H7 H 0.3409 0.4332 0.4603 0.035 Uiso 1 1 calc R U .
C8 C 0.1548(2) 0.50264(17) 0.37080(15) 0.0261(4) Uani 1 1 d . . .
H8 H 0.0965 0.5731 0.4072 0.031 Uiso 1 1 calc R U .
C9 C 0.0948(2) 0.48300(16) 0.28584(15) 0.0229(3) Uani 1 1 d . . .
H9 H -0.0041 0.5404 0.2634 0.028 Uiso 1 1 calc R U .
C10 C 0.18018(18) 0.37874(15) 0.23362(14) 0.0186(3) Uani 1 1 d . . .
H10 H 0.1386 0.3650 0.1760 0.022 Uiso 1 1 calc R U .
C11 C 0.71718(18) 0.19940(15) -0.18937(13) 0.0169(3) Uani 1 1 d . . .
H11A H 0.6841 0.2791 -0.2498 0.020 Uiso 1 1 calc R U .
H11B H 0.6803 0.1312 -0.2011 0.020 Uiso 1 1 calc R U .
C12 C 0.89956(18) 0.15328(15) -0.20073(14) 0.0191(3) Uani 1 1 d . . .
H12A H 0.9333 0.2104 -0.1699 0.023 Uiso 1 1 calc R U .
H12B H 0.9462 0.1630 -0.2833 0.023 Uiso 1 1 calc R U .
C13 C 0.96796(19) 0.01200(16) -0.13846(13) 0.0189(3) Uani 1 1 d . . .
H13A H 0.9083 -0.0012 -0.0591 0.023 Uiso 1 1 calc R U .
H13B H 1.0814 -0.0032 -0.1333 0.023 Uiso 1 1 calc R U .
C14 C 1.09609(18) -0.09178(15) -0.33587(13) 0.0166(3) Uani 1 1 d . . .
C15 C 1.19695(18) -0.01315(16) -0.36539(14) 0.0200(3) Uani 1 1 d . . .
H15 H 1.1973 0.0349 -0.3134 0.024 Uiso 1 1 calc R U .
C16 C 1.29714(19) -0.00540(17) -0.47147(15) 0.0243(3) Uani 1 1 d . . .
H16 H 1.3620 0.0514 -0.4929 0.029 Uiso 1 1 calc R U .
C17 C 1.3037(2) -0.07927(18) -0.54625(15) 0.0264(4) Uani 1 1 d . . .
H17 H 1.3736 -0.0744 -0.6180 0.032 Uiso 1 1 calc R U .
C18 C 1.2068(2) -0.16036(17) -0.51497(14) 0.0259(4) Uani 1 1 d . . .
H18 H 1.2128 -0.2133 -0.5647 0.031 Uiso 1 1 calc R U .
C19 C 1.1014(2) -0.16520(16) -0.41224(14) 0.0211(3) Uani 1 1 d . . .
H19 H 1.0324 -0.2184 -0.3933 0.025 Uiso 1 1 calc R U .
C20 C 0.69811(18) -0.27855(14) 0.16660(13) 0.0157(3) Uani 1 1 d . . .
C21 C 0.64862(19) -0.34691(16) 0.27606(14) 0.0198(3) Uani 1 1 d . . .
H21 H 0.5964 -0.3016 0.3358 0.024 Uiso 1 1 calc R U .
C22 C 0.6751(2) -0.48106(16) 0.29837(15) 0.0230(3) Uani 1 1 d . . .
H22 H 0.6413 -0.5266 0.3733 0.028 Uiso 1 1 calc R U .
C23 C 0.7505(2) -0.54856(15) 0.21204(15) 0.0235(3) Uani 1 1 d . . .
H23 H 0.7669 -0.6398 0.2272 0.028 Uiso 1 1 calc R U .
C24 C 0.8019(2) -0.48192(16) 0.10329(15) 0.0228(3) Uani 1 1 d . . .
H24 H 0.8542 -0.5279 0.0439 0.027 Uiso 1 1 calc R U .
C25 C 0.77751(19) -0.34860(15) 0.08068(13) 0.0192(3) Uani 1 1 d . . .
H25 H 0.8149 -0.3043 0.0062 0.023 Uiso 1 1 calc R U .

loop_
_atom_site_aniso_label
_atom_site_aniso_U_11
_atom_site_aniso_U_22
_atom_site_aniso_U_33
_atom_site_aniso_U_23
_atom_site_aniso_U_13
_atom_site_aniso_U_12
Pd1 0.01288(8) 0.00824(7) 0.01335(8) -0.00300(5) -0.00326(5) -0.00368(5)
S1 0.01920(18) 0.01718(18) 0.01902(18) -0.00528(14) 0.00117(14) -0.00723(14)
S2 0.02201(19) 0.01142(17) 0.02125(19) -0.00282(14) -0.01097(15) -0.00390(14)
N1 0.0148(6) 0.0120(6) 0.0156(6) -0.0050(5) -0.0008(5) -0.0059(5)
N2 0.0161(6) 0.0127(6) 0.0167(6) -0.0066(5) 0.0015(5) -0.0060(5)
C1 0.0125(6) 0.0110(6) 0.0151(7) -0.0031(5) -0.0034(5) -0.0026(5)
C2 0.0223(8) 0.0157(7) 0.0228(8) -0.0096(6) 0.0020(6) -0.0104(6)
C3 0.0246(8) 0.0163(7) 0.0248(8) -0.0088(6) 0.0041(6) -0.0123(6)
C4 0.0174(7) 0.0131(7) 0.0161(7) -0.0049(5) 0.0005(5) -0.0053(5)
C5 0.0181(7) 0.0140(7) 0.0142(7) -0.0036(5) 0.0016(5) -0.0069(6)
C6 0.0290(9) 0.0211(8) 0.0200(8) -0.0051(6) -0.0067(6) -0.0055(7)
C7 0.0449(11) 0.0281(9) 0.0186(8) -0.0095(7) -0.0059(7) -0.0131(8)
C8 0.0334(9) 0.0203(8) 0.0233(8) -0.0113(7) 0.0097(7) -0.0109(7)
C9 0.0174(7) 0.0179(8) 0.0302(9) -0.0072(7) 0.0040(6) -0.0052(6)
C10 0.0173(7) 0.0189(7) 0.0209(7) -0.0059(6) -0.0006(6) -0.0075(6)
C11 0.0188(7) 0.0174(7) 0.0149(7) -0.0064(6) 0.0012(6) -0.0064(6)
C12 0.0181(7) 0.0203(7) 0.0205(7) -0.0089(6) 0.0020(6) -0.0076(6)
C13 0.0179(7) 0.0242(8) 0.0165(7) -0.0076(6) -0.0022(6) -0.0065(6)
C14 0.0144(7) 0.0161(7) 0.0159(7) -0.0020(6) -0.0024(5) -0.0017(5)
C15 0.0145(7) 0.0195(7) 0.0248(8) -0.0065(6) -0.0033(6) -0.0022(6)
C16 0.0156(7) 0.0229(8) 0.0282(9) -0.0004(7) -0.0006(6) -0.0046(6)
C17 0.0228(8) 0.0280(9) 0.0182(8) 0.0001(7) -0.0008(6) -0.0013(7)
C18 0.0317(9) 0.0259(9) 0.0169(8) -0.0055(6) -0.0060(7) -0.0028(7)
C19 0.0241(8) 0.0192(8) 0.0196(8) -0.0029(6) -0.0050(6) -0.0062(6)
C20 0.0154(7) 0.0125(7) 0.0196(7) -0.0025(6) -0.0072(6) -0.0025(5)
C21 0.0193(7) 0.0195(8) 0.0186(7) -0.0047(6) -0.0031(6) -0.0031(6)
C22 0.0263(8) 0.0194(8) 0.0215(8) 0.0025(6) -0.0066(6) -0.0084(6)
C23 0.0267(8) 0.0128(7) 0.0320(9) -0.0016(6) -0.0143(7) -0.0034(6)
C24 0.0245(8) 0.0190(8) 0.0259(8) -0.0097(6) -0.0082(7) -0.0010(6)
C25 0.0204(8) 0.0188(7) 0.0173(7) -0.0030(6) -0.0043(6) -0.0043(6)

loop_
_atom_type_symbol
_atom_type_description
_atom_type_scat_dispersion_real
_atom_type_scat_dispersion_imag
_atom_type_scat_source
C C 0.0033 0.0016 'International Tables Vol C Tables 4.2.6.8 and 6.1.1.4'
H H 0.0000 0.0000 'International Tables Vol C Tables 4.2.6.8 and 6.1.1.4'
N N 0.0061 0.0033 'International Tables Vol C Tables 4.2.6.8 and 6.1.1.4'
S S 0.1246 0.1234 'International Tables Vol C Tables 4.2.6.8 and 6.1.1.4'
Pd Pd -0.9988 1.0072 'International Tables Vol C Tables 4.2.6.8 and 6.1.1.4'

loop_
_geom_angle_atom_site_label_1
_geom_angle_atom_site_label_2
_geom_angle_atom_site_label_3
_geom_angle
_geom_angle_site_symmetry_1
_geom_angle_site_symmetry_3
C1 Pd1 C1 180.0 . 2_655
C1 Pd1 S2 95.44(4) . 2_655
C1 Pd1 S2 84.56(4) 2_655 2_655
C1 Pd1 S2 84.56(4) . .
C1 Pd1 S2 95.44(4) 2_655 .
S2 Pd1 S2 180.0 2_655 .
C14 S1 C13 103.94(7) . .
C20 S2 Pd1 109.91(5) . .
C1 N1 C2 111.16(12) . .
C1 N1 C4 125.03(12) . .
C2 N1 C4 123.68(12) . .
C1 N2 C3 111.38(12) . .
C1 N2 C11 126.24(12) . .
C3 N2 C11 122.37(12) . .
N2 C1 N1 104.04(12) . .
N2 C1 Pd1 126.92(10) . .
N1 C1 Pd1 129.01(10) . .
C3 C2 N1 106.54(13) . .
C3 C2 H2 126.7 . .
N1 C2 H2 126.7 . .
C2 C3 N2 106.86(13) . .
C2 C3 H3 126.6 . .
N2 C3 H3 126.6 . .
N1 C4 C5 111.83(12) . .
N1 C4 H4A 109.3 . .
C5 C4 H4A 109.3 . .
N1 C4 H4B 109.3 . .
C5 C4 H4B 109.3 . .
H4A C4 H4B 107.9 . .
C6 C5 C10 119.03(14) . .
C6 C5 C4 120.08(14) . .
C10 C5 C4 120.89(14) . .
C5 C6 C7 120.34(16) . .
C5 C6 H6 119.8 . .
C7 C6 H6 119.8 . .
C8 C7 C6 120.22(16) . .
C8 C7 H7 119.9 . .
C6 C7 H7 119.9 . .
C7 C8 C9 119.95(15) . .
C7 C8 H8 120.0 . .
C9 C8 H8 120.0 . .
C8 C9 C10 119.70(16) . .
C8 C9 H9 120.1 . .
C10 C9 H9 120.1 . .
C5 C10 C9 120.74(15) . .
C5 C10 H10 119.6 . .
C9 C10 H10 119.6 . .
N2 C11 C12 111.48(13) . .
N2 C11 H11A 109.3 . .
C12 C11 H11A 109.3 . .
N2 C11 H11B 109.3 . .
C12 C11 H11B 109.3 . .
H11A C11 H11B 108.0 . .
C11 C12 C13 114.02(13) . .
C11 C12 H12A 108.7 . .
C13 C12 H12A 108.7 . .
C11 C12 H12B 108.7 . .
C13 C12 H12B 108.7 . .
H12A C12 H12B 107.6 . .
C12 C13 S1 114.37(11) . .
C12 C13 H13A 108.7 . .
S1 C13 H13A 108.7 . .
C12 C13 H13B 108.7 . .
S1 C13 H13B 108.7 . .
H13A C13 H13B 107.6 . .
C15 C14 C19 119.22(14) . .
C15 C14 S1 124.65(12) . .
C19 C14 S1 116.13(12) . .
C16 C15 C14 119.65(15) . .
C16 C15 H15 120.2 . .
C14 C15 H15 120.2 . .
C17 C16 C15 121.01(16) . .
C17 C16 H16 119.5 . .
C15 C16 H16 119.5 . .
C18 C17 C16 119.08(16) . .
C18 C17 H17 120.5 . .
C16 C17 H17 120.5 . .
C19 C18 C17 120.79(16) . .
C19 C18 H18 119.6 . .
C17 C18 H18 119.6 . .
C18 C19 C14 120.16(16) . .
C18 C19 H19 119.9 . .
C14 C19 H19 119.9 . .
C21 C20 C25 118.37(14) . .
C21 C20 S2 120.10(12) . .
C25 C20 S2 121.51(12) . .
C22 C21 C20 120.56(15) . .
C22 C21 H21 119.7 . .
C20 C21 H21 119.7 . .
C23 C22 C21 120.46(15) . .
C23 C22 H22 119.8 . .
C21 C22 H22 119.8 . .
C22 C23 C24 119.49(15) . .
C22 C23 H23 120.3 . .
C24 C23 H23 120.3 . .
C23 C24 C25 120.41(15) . .
C23 C24 H24 119.8 . .
C25 C24 H24 119.8 . .
C24 C25 C20 120.69(15) . .
C24 C25 H25 119.7 . .
C20 C25 H25 119.7 . .

loop_
_geom_bond_atom_site_label_1
_geom_bond_atom_site_label_2
_geom_bond_distance
_geom_bond_site_symmetry_2
Pd1 C1 2.0353(15) .
Pd1 C1 2.0353(15) 2_655
Pd1 S2 2.3333(5) 2_655
Pd1 S2 2.3334(5) .
S1 C14 1.7669(16) .
S1 C13 1.8072(16) .
S2 C20 1.7670(16) .
N1 C1 1.3617(18) .
N1 C2 1.3859(19) .
N1 C4 1.4786(18) .
N2 C1 1.3536(19) .
N2 C3 1.3827(19) .
N2 C11 1.4641(19) .
C2 C3 1.345(2) .
C2 H2 0.9500 .
C3 H3 0.9500 .
C4 C5 1.512(2) .
C4 H4A 0.9900 .
C4 H4B 0.9900 .
C5 C6 1.391(2) .
C5 C10 1.392(2) .
C6 C7 1.394(2) .
C6 H6 0.9500 .
C7 C8 1.384(3) .
C7 H7 0.9500 .
C8 C9 1.389(3) .
C8 H8 0.9500 .
C9 C10 1.393(2) .
C9 H9 0.9500 .
C10 H10 0.9500 .
C11 C12 1.524(2) .
C11 H11A 0.9900 .
C11 H11B 0.9900 .
C12 C13 1.527(2) .
C12 H12A 0.9900 .
C12 H12B 0.9900 .
C13 H13A 0.9900 .
C13 H13B 0.9900 .
C14 C15 1.394(2) .
C14 C19 1.402(2) .
C15 C16 1.392(2) .
C15 H15 0.9500 .
C16 C17 1.386(3) .
C16 H16 0.9500 .
C17 C18 1.386(3) .
C17 H17 0.9500 .
C18 C19 1.382(2) .
C18 H18 0.9500 .
C19 H19 0.9500 .
C20 C21 1.396(2) .
C20 C25 1.403(2) .
C21 C22 1.393(2) .
C21 H21 0.9500 .
C22 C23 1.385(2) .
C22 H22 0.9500 .
C23 C24 1.387(2) .
C23 H23 0.9500 .
C24 C25 1.387(2) .
C24 H24 0.9500 .
C25 H25 0.9500 .
